data_4346157
loop_
_publ_author_name
'Delgado, Mayra'
'Sommer, Samantha K.'
'Swanson, Seth P.'
'Berger, Robert F.'
'Seda, Takele'
'Zakharov, Lev N.'
'Gilbertson, John D.'

_publ_section_title
;
 Probing the Protonation State and the Redox-Active Sites of Pendant Base
 Iron(II) and Zinc(II) Pyridinediimine Complexes.
;
_journal_issue 15
_journal_name_full 'Inorganic chemistry'
_journal_page_first 7239
_journal_page_last 7248
_journal_paper_doi 10.1021/acs.inorgchem.5b00633
_journal_volume 54
_journal_year 2015
_chemical_formula_sum 'C31 H44 Fe N4 O2'
_chemical_formula_weight 560.55
_space_group_IT_number 14
_space_group_name_Hall '-P 2ybc'
_space_group_name_H-M_alt 'P 1 21/c 1'
_symmetry_cell_setting monoclinic
_symmetry_space_group_name_H-M 'P 1 21/c 1'
_atom_sites_solution_hydrogens geom
_atom_sites_solution_primary direct
_atom_sites_solution_secondary difmap
_audit_creation_method SHELXLTL
_cell_angle_alpha 90.00
_cell_angle_beta 97.438(3)
_cell_angle_gamma 90.00
_cell_formula_units_Z 4
_cell_length_a 9.968(2)
_cell_length_b 12.541(3)
_cell_length_c 24.039(5)
_cell_measurement_reflns_used 8860
_cell_measurement_temperature 173(2)
_cell_measurement_theta_max 28.04
_cell_measurement_theta_min 2.36
_cell_volume 2979.8(11)
_computing_cell_refinement 'Bruker SAINT'
_computing_data_collection 'Bruker SMART'
_computing_data_reduction 'Bruker SAINT'
_computing_molecular_graphics 'Bruker SHELXTL'
_computing_publication_material 'Bruker SHELXTL'
_computing_structure_refinement 'Bruker SHELXTL'
_computing_structure_solution 'Bruker SHELXTL'
_diffrn_ambient_temperature 173(2)
_diffrn_measured_fraction_theta_full 0.995
_diffrn_measured_fraction_theta_max 0.995
_diffrn_measurement_device_type 'Bruker Apex CCD area detector'
_diffrn_measurement_method 'phi and omega scans'
_diffrn_radiation_monochromator graphite
_diffrn_radiation_source 'fine-focus sealed tube'
_diffrn_radiation_type MoK\a
_diffrn_radiation_wavelength 0.71073
_diffrn_reflns_av_R_equivalents 0.0309
_diffrn_reflns_av_sigmaI/netI 0.0323
_diffrn_reflns_limit_h_max 11
_diffrn_reflns_limit_h_min -11
_diffrn_reflns_limit_k_max 14
_diffrn_reflns_limit_k_min -14
_diffrn_reflns_limit_l_max 28
_diffrn_reflns_limit_l_min -28
_diffrn_reflns_number 16839
_diffrn_reflns_theta_full 25.00
_diffrn_reflns_theta_max 25.00
_diffrn_reflns_theta_min 1.71
_exptl_absorpt_coefficient_mu 0.539
_exptl_absorpt_correction_T_max 0.9187
_exptl_absorpt_correction_T_min 0.8464
_exptl_absorpt_correction_type multi-scan
_exptl_absorpt_process_details SADABS
_exptl_crystal_colour dark-blue
_exptl_crystal_density_diffrn 1.249
_exptl_crystal_density_method 'not measured'
_exptl_crystal_description block
_exptl_crystal_F_000 1200
_exptl_crystal_size_max 0.32
_exptl_crystal_size_mid 0.29
_exptl_crystal_size_min 0.16
_refine_diff_density_max 0.557
_refine_diff_density_min -1.258
_refine_diff_density_rms 0.094
_refine_ls_extinction_method none
_refine_ls_goodness_of_fit_ref 1.273
_refine_ls_hydrogen_treatment constr
_refine_ls_matrix_type full
_refine_ls_number_parameters 343
_refine_ls_number_reflns 5208
_refine_ls_number_restraints 0
_refine_ls_restrained_S_all 1.273
_refine_ls_R_factor_all 0.0991
_refine_ls_R_factor_gt 0.0846
_refine_ls_shift/su_max 0.001
_refine_ls_shift/su_mean 0.000
_refine_ls_structure_factor_coef Fsqd
_refine_ls_weighting_details 'calc w=1/[\s^2^(Fo^2^)+(0.0000P)^2^+19.8969P] where P=(Fo^2^+2Fc^2^)/3'
_refine_ls_weighting_scheme calc
_refine_ls_wR_factor_gt 0.1824
_refine_ls_wR_factor_ref 0.1916
_reflns_number_gt 4446
_reflns_number_total 5208
_reflns_threshold_expression >2sigma(I)
_cod_data_source_file ic5b00633_si_002.cif
_cod_data_source_block gilbr25
_cod_depositor_comments
;
The following automatic conversions were performed:

data item '_symmetry_cell_setting' value 'Monoclinic' was changed to
'monoclinic' in accordance with the
/home/saulius/struct/COD-crude-data/automatic-downloads/DataCite-retrospective/ACS/depositions/lib/dictionaries/cif_core.dic
dictionary named 'cif_core.dic' version 2.4.2 last updated on
2011-04-26.

Automatic conversion script
Id: cif_fix_values 6909 2019-04-08 15:41:33Z antanas 
;
_cod_original_cell_volume 2979.9(11)
_cod_original_sg_symbol_H-M P2(1)/c
_cod_database_code 4346157

loop_
_symmetry_equiv_pos_as_xyz
'x, y, z'
'-x, y+1/2, -z+1/2'
'-x, -y, -z'
'x, -y-1/2, z-1/2'

loop_
_atom_site_label
_atom_site_type_symbol
_atom_site_fract_x
_atom_site_fract_y
_atom_site_fract_z
_atom_site_U_iso_or_equiv
_atom_site_adp_type
_atom_site_occupancy
_atom_site_symmetry_multiplicity
_atom_site_calc_flag
_atom_site_refinement_flags
Fe1 Fe 0.61066(8) 0.59467(7) 0.85790(3) 0.0234(2) Uani 1 1 d .
O1 O 0.6841(5) 0.7383(4) 0.95298(19) 0.0494(13) Uani 1 1 d .
O2 O 0.8774(4) 0.5011(4) 0.8514(2) 0.0507(14) Uani 1 1 d .
N1 N 0.6061(4) 0.6928(4) 0.79418(18) 0.0227(10) Uani 1 1 d .
N2 N 0.4273(4) 0.5993(4) 0.83380(18) 0.0215(10) Uani 1 1 d .
N3 N 0.5471(5) 0.4806(4) 0.90367(19) 0.0253(11) Uani 1 1 d .
N4 N 0.7510(5) 0.2481(6) 0.9699(3) 0.0553(19) Uani 1 1 d .
C1 C 0.4618(6) 0.8109(5) 0.7273(2) 0.0311(14) Uani 1 1 d .
H1A H 0.5492 0.8360 0.7179 0.047 Uiso 1 1 calc R
H1B H 0.4123 0.8709 0.7411 0.047 Uiso 1 1 calc R
H1C H 0.4089 0.7807 0.6938 0.047 Uiso 1 1 calc R
C2 C 0.4847(5) 0.7273(5) 0.7719(2) 0.0221(12) Uani 1 1 d .
C3 C 0.3764(5) 0.6747(4) 0.7948(2) 0.0217(12) Uani 1 1 d .
C4 C 0.2373(6) 0.6892(5) 0.7816(2) 0.0258(13) Uani 1 1 d .
H4A H 0.2029 0.7424 0.7554 0.031 Uiso 1 1 calc R
C5 C 0.1506(6) 0.6257(5) 0.8067(3) 0.0336(15) Uani 1 1 d .
H5A H 0.0557 0.6357 0.7982 0.040 Uiso 1 1 calc R
C6 C 0.2003(6) 0.5466(5) 0.8445(2) 0.0287(13) Uani 1 1 d .
H6A H 0.1402 0.5009 0.8609 0.034 Uiso 1 1 calc R
C7 C 0.3401(5) 0.5358(5) 0.8580(2) 0.0256(12) Uani 1 1 d .
C8 C 0.4139(6) 0.4661(5) 0.8980(2) 0.0253(12) Uani 1 1 d .
C9 C 0.3438(6) 0.3839(5) 0.9298(3) 0.0350(15) Uani 1 1 d .
H9A H 0.4113 0.3443 0.9550 0.052 Uiso 1 1 calc R
H9B H 0.2937 0.3344 0.9032 0.052 Uiso 1 1 calc R
H9C H 0.2808 0.4195 0.9518 0.052 Uiso 1 1 calc R
C10 C 0.6335(6) 0.4226(5) 0.9474(2) 0.0287(13) Uani 1 1 d .
H10A H 0.5818 0.4084 0.9791 0.034 Uiso 1 1 calc R
H10B H 0.7119 0.4678 0.9615 0.034 Uiso 1 1 calc R
C11 C 0.6850(6) 0.3165(5) 0.9265(2) 0.0328(14) Uani 1 1 d .
H11A H 0.6075 0.2774 0.9061 0.039 Uiso 1 1 calc R
H11B H 0.7494 0.3320 0.8995 0.039 Uiso 1 1 calc R
C12 C 0.6679(6) 0.1844(5) 1.0027(3) 0.0352(15) Uani 1 1 d .
H12A H 0.5717 0.1970 0.9865 0.042 Uiso 1 1 calc R
C13 C 0.6799(8) 0.2175(7) 1.0641(3) 0.056(2) Uani 1 1 d .
H13A H 0.6630 0.2942 1.0666 0.085 Uiso 1 1 calc R
H13B H 0.7711 0.2012 1.0826 0.085 Uiso 1 1 calc R
H13C H 0.6132 0.1783 1.0828 0.085 Uiso 1 1 calc R
C14 C 0.6932(8) 0.0667(6) 0.9978(3) 0.053(2) Uani 1 1 d .
H14A H 0.6851 0.0468 0.9581 0.079 Uiso 1 1 calc R
H14B H 0.6266 0.0269 1.0161 0.079 Uiso 1 1 calc R
H14C H 0.7845 0.0497 1.0159 0.079 Uiso 1 1 calc R
C15 C 0.8967(6) 0.2488(5) 0.9845(3) 0.0347(15) Uani 1 1 d .
H15A H 0.9177 0.2000 1.0174 0.042 Uiso 1 1 calc R
C16 C 0.9531(8) 0.3571(7) 1.0028(4) 0.060(2) Uani 1 1 d .
H16A H 0.9049 0.3848 1.0328 0.090 Uiso 1 1 calc R
H16B H 0.9413 0.4062 0.9709 0.090 Uiso 1 1 calc R
H16C H 1.0496 0.3504 1.0167 0.090 Uiso 1 1 calc R
C17 C 0.9707(8) 0.2048(8) 0.9379(3) 0.065(2) Uani 1 1 d .
H17A H 0.9336 0.1347 0.9263 0.098 Uiso 1 1 calc R
H17B H 1.0672 0.1978 0.9517 0.098 Uiso 1 1 calc R
H17C H 0.9589 0.2536 0.9058 0.098 Uiso 1 1 calc R
C18 C 0.7205(5) 0.7275(5) 0.7674(2) 0.0250(13) Uani 1 1 d .
C19 C 0.7522(5) 0.6700(4) 0.7208(2) 0.0236(12) Uani 1 1 d .
C20 C 0.8573(6) 0.7071(5) 0.6930(2) 0.0307(14) Uani 1 1 d .
H20A H 0.8791 0.6696 0.6610 0.037 Uiso 1 1 calc R
C21 C 0.9297(6) 0.7958(5) 0.7104(3) 0.0331(15) Uani 1 1 d .
H21A H 1.0005 0.8198 0.6906 0.040 Uiso 1 1 calc R
C22 C 0.8995(6) 0.8510(5) 0.7572(2) 0.0317(14) Uani 1 1 d .
H22A H 0.9514 0.9121 0.7696 0.038 Uiso 1 1 calc R
C23 C 0.7941(5) 0.8185(5) 0.7866(2) 0.0259(13) Uani 1 1 d .
C24 C 0.6730(6) 0.5717(5) 0.6985(2) 0.0310(14) Uani 1 1 d .
H24A H 0.6043 0.5560 0.7243 0.037 Uiso 1 1 calc R
C25 C 0.7652(7) 0.4747(5) 0.6983(3) 0.0385(16) Uani 1 1 d .
H25A H 0.8137 0.4639 0.7361 0.058 Uiso 1 1 calc R
H25B H 0.8305 0.4865 0.6718 0.058 Uiso 1 1 calc R
H25C H 0.7107 0.4114 0.6871 0.058 Uiso 1 1 calc R
C26 C 0.5981(7) 0.5876(6) 0.6397(3) 0.0432(16) Uani 1 1 d .
H26A H 0.5491 0.5222 0.6274 0.065 Uiso 1 1 calc R
H26B H 0.6633 0.6042 0.6137 0.065 Uiso 1 1 calc R
H26C H 0.5338 0.6467 0.6400 0.065 Uiso 1 1 calc R
C27 C 0.7664(6) 0.8809(5) 0.8375(2) 0.0288(13) Uani 1 1 d .
H27A H 0.6839 0.8502 0.8511 0.035 Uiso 1 1 calc R
C28 C 0.7390(8) 0.9981(6) 0.8238(3) 0.0446(17) Uani 1 1 d .
H28A H 0.6635 1.0041 0.7936 0.067 Uiso 1 1 calc R
H28B H 0.8200 1.0306 0.8119 0.067 Uiso 1 1 calc R
H28C H 0.7160 1.0349 0.8573 0.067 Uiso 1 1 calc R
C29 C 0.8853(6) 0.8705(6) 0.8851(3) 0.0399(16) Uani 1 1 d .
H29A H 0.9023 0.7949 0.8937 0.060 Uiso 1 1 calc R
H29B H 0.8626 0.9071 0.9187 0.060 Uiso 1 1 calc R
H29C H 0.9665 0.9027 0.8733 0.060 Uiso 1 1 calc R
C30 C 0.6576(6) 0.6836(5) 0.9153(2) 0.0280(13) Uani 1 1 d .
C31 C 0.7717(6) 0.5381(5) 0.8527(2) 0.0306(14) Uani 1 1 d .

loop_
_atom_site_aniso_label
_atom_site_aniso_U_11
_atom_site_aniso_U_22
_atom_site_aniso_U_33
_atom_site_aniso_U_23
_atom_site_aniso_U_13
_atom_site_aniso_U_12
Fe1 0.0172(4) 0.0309(5) 0.0220(4) 0.0048(4) 0.0017(3) 0.0008(4)
O1 0.063(3) 0.061(3) 0.023(2) 0.000(2) 0.002(2) -0.016(3)
O2 0.026(3) 0.064(4) 0.064(3) 0.022(3) 0.016(2) 0.018(2)
N1 0.019(2) 0.028(3) 0.021(2) 0.003(2) 0.0024(18) 0.001(2)
N2 0.018(2) 0.023(2) 0.024(2) 0.002(2) 0.0033(18) 0.002(2)
N3 0.025(2) 0.029(3) 0.022(2) 0.003(2) 0.0028(19) 0.001(2)
N4 0.023(3) 0.078(5) 0.064(4) 0.048(4) 0.001(3) 0.000(3)
C1 0.026(3) 0.041(4) 0.026(3) 0.007(3) 0.004(2) 0.001(3)
C2 0.017(3) 0.025(3) 0.024(3) 0.001(2) 0.003(2) 0.002(2)
C3 0.022(3) 0.023(3) 0.021(3) -0.003(2) 0.003(2) 0.002(2)
C4 0.024(3) 0.021(3) 0.031(3) 0.000(2) 0.000(2) 0.008(2)
C5 0.023(3) 0.042(4) 0.035(3) -0.006(3) 0.003(3) -0.002(3)
C6 0.022(3) 0.031(3) 0.034(3) -0.002(3) 0.008(2) -0.007(2)
C7 0.021(3) 0.031(3) 0.026(3) -0.004(3) 0.009(2) 0.002(2)
C8 0.028(3) 0.024(3) 0.024(3) -0.002(2) 0.005(2) -0.002(2)
C9 0.036(3) 0.032(4) 0.039(4) 0.004(3) 0.011(3) -0.008(3)
C10 0.034(3) 0.031(3) 0.020(3) 0.001(2) -0.001(2) -0.001(3)
C11 0.033(3) 0.037(4) 0.027(3) 0.008(3) -0.001(3) -0.005(3)
C12 0.026(3) 0.045(4) 0.034(3) 0.014(3) 0.003(3) 0.000(3)
C13 0.057(5) 0.069(6) 0.046(4) -0.008(4) 0.018(4) -0.006(4)
C14 0.064(5) 0.032(4) 0.064(5) 0.001(4) 0.016(4) -0.011(4)
C15 0.030(3) 0.040(4) 0.033(3) 0.010(3) 0.000(3) 0.002(3)
C16 0.043(4) 0.060(5) 0.071(5) -0.004(4) -0.018(4) 0.001(4)
C17 0.055(5) 0.090(7) 0.051(5) -0.001(5) 0.008(4) 0.018(5)
C18 0.016(3) 0.038(4) 0.021(3) 0.007(2) 0.003(2) 0.005(2)
C19 0.022(3) 0.018(3) 0.031(3) 0.007(2) 0.002(2) 0.008(2)
C20 0.026(3) 0.039(4) 0.028(3) 0.007(3) 0.007(2) 0.001(3)
C21 0.017(3) 0.050(4) 0.034(3) 0.015(3) 0.008(2) -0.001(3)
C22 0.019(3) 0.043(4) 0.031(3) 0.009(3) -0.001(2) -0.007(3)
C23 0.016(3) 0.036(3) 0.025(3) 0.006(3) -0.002(2) -0.001(2)
C24 0.028(3) 0.037(4) 0.030(3) -0.001(3) 0.008(2) 0.003(3)
C25 0.042(4) 0.032(4) 0.041(4) 0.001(3) 0.004(3) 0.009(3)
C26 0.048(4) 0.037(4) 0.041(4) -0.004(3) -0.007(3) 0.006(3)
C27 0.025(3) 0.031(3) 0.030(3) 0.006(3) -0.001(2) -0.004(2)
C28 0.053(4) 0.037(4) 0.044(4) 0.001(3) 0.006(3) 0.003(3)
C29 0.035(4) 0.051(4) 0.032(3) 0.002(3) -0.003(3) -0.006(3)
C30 0.026(3) 0.032(3) 0.026(3) 0.012(3) 0.004(2) 0.001(3)
C31 0.026(3) 0.037(4) 0.029(3) 0.014(3) 0.004(2) -0.001(3)

loop_
_atom_type_symbol
_atom_type_description
_atom_type_scat_dispersion_real
_atom_type_scat_dispersion_imag
_atom_type_scat_source
C C 0.0033 0.0016 'International Tables Vol C Tables 4.2.6.8 and 6.1.1.4'
H H 0.0000 0.0000 'International Tables Vol C Tables 4.2.6.8 and 6.1.1.4'
N N 0.0061 0.0033 'International Tables Vol C Tables 4.2.6.8 and 6.1.1.4'
O O 0.0106 0.0060 'International Tables Vol C Tables 4.2.6.8 and 6.1.1.4'
Fe Fe 0.3463 0.8444 'International Tables Vol C Tables 4.2.6.8 and 6.1.1.4'

loop_
_geom_angle_atom_site_label_1
_geom_angle_atom_site_label_2
_geom_angle_atom_site_label_3
_geom_angle
C31 Fe1 C30 98.9(3)
C31 Fe1 N2 149.2(3)
C30 Fe1 N2 111.8(2)
C31 Fe1 N3 96.2(2)
C30 Fe1 N3 95.4(2)
N2 Fe1 N3 79.6(2)
C31 Fe1 N1 97.2(2)
C30 Fe1 N1 100.9(2)
N2 Fe1 N1 79.24(19)
N3 Fe1 N1 156.99(19)
C2 N1 C18 116.8(4)
C2 N1 Fe1 116.5(4)
C18 N1 Fe1 126.6(3)
C7 N2 C3 119.4(4)
C7 N2 Fe1 120.5(4)
C3 N2 Fe1 119.7(4)
C8 N3 C10 119.6(5)
C8 N3 Fe1 115.6(4)
C10 N3 Fe1 124.3(4)
C11 N4 C15 121.3(5)
C11 N4 C12 118.7(5)
C15 N4 C12 119.8(5)
N1 C2 C3 112.8(5)
N1 C2 C1 124.2(5)
C3 C2 C1 123.0(5)
N2 C3 C4 120.7(5)
N2 C3 C2 110.3(5)
C4 C3 C2 129.0(5)
C5 C4 C3 119.3(5)
C4 C5 C6 120.6(6)
C5 C6 C7 118.8(5)
N2 C7 C6 121.1(5)
N2 C7 C8 110.0(5)
C6 C7 C8 128.8(5)
N3 C8 C7 114.0(5)
N3 C8 C9 124.3(5)
C7 C8 C9 121.8(5)
N3 C10 C11 112.8(5)
N4 C11 C10 114.8(5)
N4 C12 C14 112.5(6)
N4 C12 C13 113.4(6)
C14 C12 C13 110.6(6)
N4 C15 C16 113.5(6)
N4 C15 C17 112.7(6)
C16 C15 C17 110.0(7)
C23 C18 C19 121.3(5)
C23 C18 N1 120.5(5)
C19 C18 N1 118.2(5)
C20 C19 C18 118.2(5)
C20 C19 C24 119.4(5)
C18 C19 C24 122.4(5)
C21 C20 C19 121.7(6)
C20 C21 C22 119.7(5)
C21 C22 C23 121.3(6)
C22 C23 C18 117.7(5)
C22 C23 C27 119.1(5)
C18 C23 C27 123.2(5)
C19 C24 C25 111.2(5)
C19 C24 C26 112.8(5)
C25 C24 C26 109.0(5)
C23 C27 C28 111.9(5)
C23 C27 C29 110.7(5)
C28 C27 C29 109.9(5)
O1 C30 Fe1 177.4(5)
O2 C31 Fe1 177.6(6)

loop_
_geom_bond_atom_site_label_1
_geom_bond_atom_site_label_2
_geom_bond_distance
Fe1 C31 1.774(6)
Fe1 C30 1.788(7)
Fe1 N2 1.846(4)
Fe1 N3 1.960(5)
Fe1 N1 1.961(5)
O1 C30 1.141(7)
O2 C31 1.155(7)
N1 C2 1.330(7)
N1 C18 1.447(7)
N2 C7 1.363(7)
N2 C3 1.381(7)
N3 C8 1.329(7)
N3 C10 1.463(7)
N4 C11 1.442(8)
N4 C15 1.449(8)
N4 C12 1.455(8)
C1 C2 1.496(8)
C2 C3 1.433(8)
C3 C4 1.395(8)
C4 C5 1.372(8)
C5 C6 1.392(9)
C6 C7 1.396(8)
C7 C8 1.430(8)
C8 C9 1.509(8)
C10 C11 1.534(9)
C12 C14 1.505(10)
C12 C13 1.523(9)
C15 C16 1.514(10)
C15 C17 1.521(10)
C18 C23 1.402(8)
C18 C19 1.403(8)
C19 C20 1.393(8)
C19 C24 1.524(8)
C20 C21 1.362(9)
C21 C22 1.386(9)
C22 C23 1.401(8)
C23 C27 1.507(8)
C24 C25 1.525(8)
C24 C26 1.525(8)
C27 C28 1.522(9)
C27 C29 1.544(8)

loop_
_geom_torsion_atom_site_label_1
_geom_torsion_atom_site_label_2
_geom_torsion_atom_site_label_3
_geom_torsion_atom_site_label_4
_geom_torsion
C31 Fe1 N1 C2 159.2(4)
C30 Fe1 N1 C2 -100.3(4)
N2 Fe1 N1 C2 10.2(4)
N3 Fe1 N1 C2 33.8(7)
C31 Fe1 N1 C18 -17.8(5)
C30 Fe1 N1 C18 82.7(5)
N2 Fe1 N1 C18 -166.8(5)
N3 Fe1 N1 C18 -143.2(5)
C31 Fe1 N2 C7 89.0(6)
C30 Fe1 N2 C7 -87.4(5)
N3 Fe1 N2 C7 4.2(4)
N1 Fe1 N2 C7 175.1(5)
C31 Fe1 N2 C3 -97.2(6)
C30 Fe1 N2 C3 86.3(4)
N3 Fe1 N2 C3 178.0(4)
N1 Fe1 N2 C3 -11.2(4)
C31 Fe1 N3 C8 -152.1(4)
C30 Fe1 N3 C8 108.3(4)
N2 Fe1 N3 C8 -2.9(4)
N1 Fe1 N3 C8 -26.6(8)
C31 Fe1 N3 C10 36.2(5)
C30 Fe1 N3 C10 -63.4(5)
N2 Fe1 N3 C10 -174.7(5)
N1 Fe1 N3 C10 161.7(5)
C18 N1 C2 C3 169.9(5)
Fe1 N1 C2 C3 -7.4(6)
C18 N1 C2 C1 -9.5(8)
Fe1 N1 C2 C1 173.2(4)
C7 N2 C3 C4 2.4(8)
Fe1 N2 C3 C4 -171.4(4)
C7 N2 C3 C2 -176.0(5)
Fe1 N2 C3 C2 10.2(6)
N1 C2 C3 N2 -1.2(7)
C1 C2 C3 N2 178.2(5)
N1 C2 C3 C4 -179.4(5)
C1 C2 C3 C4 -0.1(9)
N2 C3 C4 C5 -1.6(8)
C2 C3 C4 C5 176.4(6)
C3 C4 C5 C6 -0.8(9)
C4 C5 C6 C7 2.3(9)
C3 N2 C7 C6 -0.9(8)
Fe1 N2 C7 C6 172.9(4)
C3 N2 C7 C8 -178.3(5)
Fe1 N2 C7 C8 -4.6(6)
C5 C6 C7 N2 -1.5(9)
C5 C6 C7 C8 175.5(6)
C10 N3 C8 C7 173.5(5)
Fe1 N3 C8 C7 1.4(6)
C10 N3 C8 C9 -6.9(8)
Fe1 N3 C8 C9 -179.1(4)
N2 C7 C8 N3 1.8(7)
C6 C7 C8 N3 -175.4(6)
N2 C7 C8 C9 -177.8(5)
C6 C7 C8 C9 5.0(9)
C8 N3 C10 C11 92.1(6)
Fe1 N3 C10 C11 -96.4(5)
C15 N4 C11 C10 -94.8(8)
C12 N4 C11 C10 79.8(8)
N3 C10 C11 N4 -169.9(5)
C11 N4 C12 C14 120.2(7)
C15 N4 C12 C14 -65.1(9)
C11 N4 C12 C13 -113.4(8)
C15 N4 C12 C13 61.3(9)
C11 N4 C15 C16 58.2(9)
C12 N4 C15 C16 -116.4(8)
C11 N4 C15 C17 -67.7(9)
C12 N4 C15 C17 117.7(8)
C2 N1 C18 C23 93.6(6)
Fe1 N1 C18 C23 -89.4(6)
C2 N1 C18 C19 -84.1(7)
Fe1 N1 C18 C19 92.8(5)
C23 C18 C19 C20 -1.5(8)
N1 C18 C19 C20 176.3(5)
C23 C18 C19 C24 -179.2(5)
N1 C18 C19 C24 -1.5(8)
C18 C19 C20 C21 0.9(8)
C24 C19 C20 C21 178.7(5)
C19 C20 C21 C22 0.4(9)
C20 C21 C22 C23 -1.1(9)
C21 C22 C23 C18 0.5(8)
C21 C22 C23 C27 179.5(5)
C19 C18 C23 C22 0.8(8)
N1 C18 C23 C22 -176.9(5)
C19 C18 C23 C27 -178.2(5)
N1 C18 C23 C27 4.1(8)
C20 C19 C24 C25 60.3(7)
C18 C19 C24 C25 -122.0(6)
C20 C19 C24 C26 -62.5(7)
C18 C19 C24 C26 115.3(6)
C22 C23 C27 C28 56.6(7)
C18 C23 C27 C28 -124.4(6)
C22 C23 C27 C29 -66.4(7)
C18 C23 C27 C29 112.6(6)
C31 Fe1 C30 O1 -121(13)
N2 Fe1 C30 O1 57(13)
N3 Fe1 C30 O1 -24(13)
N1 Fe1 C30 O1 140(13)
C30 Fe1 C31 O2 41(14)
N2 Fe1 C31 O2 -136(14)
N3 Fe1 C31 O2 -55(14)
N1 Fe1 C31 O2 143(14)
